data_2220186
loop_
_publ_author_name
'N\"arhi, Sari M.'
'Oilunkaniemi, Raija'
'Laitinen, Risto S.'

_publ_section_title
;
 Bis(tetraphenylphosphonium) di-\m-iodido-bis[diiodidotellurate(II)]
;
_journal_coeditor_code HB2834
_journal_issue 12
_journal_name_full 'Acta Crystallographica Section E'
_journal_page_first m1561
_journal_paper_doi 10.1107/S1600536808035927
_journal_volume 64
_journal_year 2008
_chemical_formula_iupac '(C24 H20 P)2 [Te2 I6]'
_chemical_formula_moiety '2(C24 H20 P +), I6 Te2 2-'
_chemical_formula_sum 'C48 H40 I6 P2 Te2'
_chemical_formula_weight 1695.34
_chemical_name_systematic
;
Bis(tetraphenylphosphonium) di-\m-iodido-bis[diiodidotellurate(II)]
;
_space_group_IT_number 14
_symmetry_cell_setting monoclinic
_symmetry_space_group_name_Hall '-P 2yn'
_symmetry_space_group_name_H-M 'P 1 21/n 1'
_atom_sites_solution_hydrogens geom
_atom_sites_solution_primary direct
_atom_sites_solution_secondary difmap
_audit_creation_method SHELXL-97
_cell_angle_alpha 90.00
_cell_angle_beta 107.48(3)
_cell_angle_gamma 90.00
_cell_formula_units_Z 2
_cell_length_a 13.252(3)
_cell_length_b 14.494(3)
_cell_length_c 14.109(3)
_cell_measurement_reflns_used 4225
_cell_measurement_temperature 100(2)
_cell_measurement_theta_max 25.99
_cell_measurement_theta_min 3.03
_cell_volume 2584.8(11)
_computing_cell_refinement 'DENZO-SMN (Otwinowski & Minor, 1997)'
_computing_data_collection 'COLLECT (Nonius, 1998)'
_computing_data_reduction 'DENZO-SMN (Otwinowski & Minor, 1997)'
_computing_molecular_graphics 'DIAMOND (Brandenburg & Berndt, 2008)'
_computing_publication_material 'WinGX (Farrugia, 1999)'
_computing_structure_refinement 'SHELXL97 (Sheldrick, 2008)'
_computing_structure_solution
;
SIR-92 (Altomare et al., 1993)
;
_diffrn_ambient_temperature 100(2)
_diffrn_measured_fraction_theta_full 0.987
_diffrn_measured_fraction_theta_max 0.987
_diffrn_measurement_device_type 'Bruker Nonius KappaCCD'
_diffrn_measurement_method '\f scans, and \w scans with \k offsets'
_diffrn_radiation_monochromator graphite
_diffrn_radiation_source 'fine-focus sealed tube'
_diffrn_radiation_type MoK\a
_diffrn_radiation_wavelength 0.71073
_diffrn_reflns_av_R_equivalents 0.1030
_diffrn_reflns_av_sigmaI/netI 0.0583
_diffrn_reflns_limit_h_max 16
_diffrn_reflns_limit_h_min -16
_diffrn_reflns_limit_k_max 17
_diffrn_reflns_limit_k_min -17
_diffrn_reflns_limit_l_max 16
_diffrn_reflns_limit_l_min -17
_diffrn_reflns_number 23569
_diffrn_reflns_theta_full 25.99
_diffrn_reflns_theta_max 25.99
_diffrn_reflns_theta_min 3.03
_exptl_absorpt_coefficient_mu 4.805
_exptl_absorpt_correction_T_max 0.619
_exptl_absorpt_correction_T_min 0.511
_exptl_absorpt_correction_type multi-scan
_exptl_absorpt_process_details '(SADABS; Sheldrick, 1996)'
_exptl_crystal_colour brown
_exptl_crystal_density_diffrn 2.178
_exptl_crystal_density_method 'not measured'
_exptl_crystal_description plate
_exptl_crystal_F_000 1560
_exptl_crystal_size_max 0.15
_exptl_crystal_size_mid 0.15
_exptl_crystal_size_min 0.10
_refine_diff_density_max 1.085
_refine_diff_density_min -1.029
_refine_ls_extinction_coef 0.00320(19)
_refine_ls_extinction_expression Fc^*^=kFc[1+0.001xFc^2^\l^3^/sin(2\q)]^-1/4^
_refine_ls_extinction_method SHELXL
_refine_ls_goodness_of_fit_ref 1.025
_refine_ls_hydrogen_treatment constr
_refine_ls_matrix_type full
_refine_ls_number_parameters 263
_refine_ls_number_reflns 5009
_refine_ls_number_restraints 0
_refine_ls_restrained_S_all 1.025
_refine_ls_R_factor_all 0.0517
_refine_ls_R_factor_gt 0.0413
_refine_ls_shift/su_max 0.001
_refine_ls_shift/su_mean 0.000
_refine_ls_structure_factor_coef Fsqd
_refine_ls_weighting_details 'calc w=1/[\s^2^(Fo^2^)+(0.0555P)^2^+5.4856P] where P=(Fo^2^+2Fc^2^)/3'
_refine_ls_weighting_scheme calc
_refine_ls_wR_factor_gt 0.0995
_refine_ls_wR_factor_ref 0.1070
_reflns_number_gt 4225
_reflns_number_total 5009
_reflns_threshold_expression >2sigma(I)
_cod_data_source_file hb2834.cif
_cod_data_source_block I
_cod_depositor_comments
;
The following automatic conversions were performed:
'_symmetry_cell_setting' value 'Monoclinic' changed to 'monoclinic'
according to '/home/saulius/struct/CIF-dictionaries/cif_core.dic'
dictionary named 'cif_core.dic' version 2.4.1 from 2010-06-29.

Automatic conversion script
Id: cif_fix_enum 1527 2010-12-29 10:47:43Z saulius 

The following automatic conversions were performed:

'_symmetry_cell_setting' value 'Monoclinic' changed to 'monoclinic'
according to /home/saulius/struct/CIF-dictionaries/cif_core.dic
dictionary named 'cif_core.dic' version 2.4.1 from 2010-06-29.

Automatic conversion script
Id: cif_fix_values 1715 2011-07-08 13:25:40Z adriana 
;
_cod_original_cell_volume 2584.8(9)
_cod_original_sg_symbol_H-M 'P 21/n'
_cod_database_code 2220186
_cod_database_fobs_code 2220186

loop_
_symmetry_equiv_pos_as_xyz
'x, y, z'
'-x+1/2, y+1/2, -z+1/2'
'-x, -y, -z'
'x-1/2, -y-1/2, z-1/2'

loop_
_atom_site_type_symbol
_atom_site_label
_atom_site_fract_x
_atom_site_fract_y
_atom_site_fract_z
_atom_site_U_iso_or_equiv
_atom_site_adp_type
_atom_site_calc_flag
_atom_site_refinement_flags
_atom_site_occupancy
Te Te1 0.39145(3) 0.49167(2) 0.59757(3) 0.02321(13) Uani d . 1
I I1 0.18308(3) 0.56474(3) 0.56278(3) 0.02848(14) Uani d . 1
I I2 0.39684(3) 0.41640(3) 0.78259(3) 0.03878(15) Uani d . 1
I I3 0.61278(3) 0.41817(3) 0.61252(3) 0.02757(13) Uani d . 1
P P1 0.32106(11) 0.11106(9) 0.54406(10) 0.0195(3) Uani d . 1
C C11 0.2712(4) -0.0042(4) 0.5160(4) 0.0229(12) Uani d . 1
C C12 0.3382(5) -0.0802(4) 0.5366(5) 0.0270(13) Uani d . 1
H H12 0.4121 -0.0718 0.5661 0.032 Uiso calc R 1
C C13 0.2973(5) -0.1679(4) 0.5144(4) 0.0316(13) Uani d . 1
H H13 0.3432 -0.2198 0.5295 0.038 Uiso calc R 1
C C14 0.1894(5) -0.1807(4) 0.4700(4) 0.0330(14) Uani d . 1
H H14 0.1613 -0.2411 0.4555 0.040 Uiso calc R 1
C C15 0.1229(5) -0.1046(4) 0.4470(5) 0.0304(13) Uani d . 1
H H15 0.0496 -0.1133 0.4146 0.036 Uiso calc R 1
C C16 0.1620(5) -0.0163(4) 0.4706(4) 0.0268(12) Uani d . 1
H H16 0.1157 0.0353 0.4564 0.032 Uiso calc R 1
C C21 0.4391(4) 0.1058(4) 0.6475(4) 0.0216(11) Uani d . 1
C C22 0.5306(4) 0.1552(4) 0.6471(4) 0.0268(12) Uani d . 1
H H22 0.5306 0.1916 0.5911 0.032 Uiso calc R 1
C C23 0.6208(5) 0.1507(4) 0.7286(5) 0.0323(14) Uani d . 1
H H23 0.6825 0.1841 0.7285 0.039 Uiso calc R 1
C C24 0.6208(5) 0.0973(4) 0.8100(4) 0.0305(13) Uani d . 1
H H24 0.6829 0.0934 0.8652 0.037 Uiso calc R 1
C C25 0.5306(5) 0.0497(4) 0.8112(4) 0.0263(12) Uani d . 1
H H25 0.5307 0.0144 0.8680 0.032 Uiso calc R 1
C C26 0.4407(4) 0.0530(4) 0.7304(4) 0.0223(11) Uani d . 1
H H26 0.3796 0.0191 0.7314 0.027 Uiso calc R 1
C C31 0.3505(4) 0.1619(4) 0.4396(4) 0.0208(11) Uani d . 1
C C32 0.3740(4) 0.2572(4) 0.4442(4) 0.0233(11) Uani d . 1
H H32 0.3701 0.2926 0.4996 0.028 Uiso calc R 1
C C33 0.4029(4) 0.2990(4) 0.3680(4) 0.0268(12) Uani d . 1
H H33 0.4193 0.3630 0.3711 0.032 Uiso calc R 1
C C34 0.4077(4) 0.2469(4) 0.2870(4) 0.0266(12) Uani d . 1
H H34 0.4288 0.2752 0.2353 0.032 Uiso calc R 1
C C35 0.3818(4) 0.1534(4) 0.2808(4) 0.0267(12) Uani d . 1
H H35 0.3834 0.1190 0.2240 0.032 Uiso calc R 1
C C36 0.3537(4) 0.1101(4) 0.3574(4) 0.0247(12) Uani d . 1
H H36 0.3370 0.0462 0.3536 0.030 Uiso calc R 1
C C41 0.2233(4) 0.1829(4) 0.5724(4) 0.0221(11) Uani d . 1
C C42 0.2246(5) 0.1973(4) 0.6707(4) 0.0301(13) Uani d . 1
H H42 0.2766 0.1680 0.7235 0.036 Uiso calc R 1
C C43 0.1496(5) 0.2545(4) 0.6908(5) 0.0357(15) Uani d . 1
H H43 0.1511 0.2652 0.7577 0.043 Uiso calc R 1
C C44 0.0728(5) 0.2959(4) 0.6140(5) 0.0314(14) Uani d . 1
H H44 0.0219 0.3353 0.6281 0.038 Uiso calc R 1
C C45 0.0702(5) 0.2800(4) 0.5171(5) 0.0342(14) Uani d . 1
H H45 0.0164 0.3078 0.4645 0.041 Uiso calc R 1
C C46 0.1445(5) 0.2242(4) 0.4954(5) 0.0296(13) Uani d . 1
H H46 0.1421 0.2139 0.4282 0.036 Uiso calc R 1

loop_
_atom_site_aniso_label
_atom_site_aniso_U_11
_atom_site_aniso_U_22
_atom_site_aniso_U_33
_atom_site_aniso_U_12
_atom_site_aniso_U_13
_atom_site_aniso_U_23
Te1 0.0210(2) 0.0221(2) 0.0260(2) -0.00164(14) 0.00639(16) -0.00285(14)
I1 0.0232(2) 0.0348(2) 0.0277(2) 0.00469(15) 0.00807(16) -0.00166(15)
I2 0.0337(3) 0.0505(3) 0.0295(3) -0.00871(18) 0.00551(19) 0.00788(18)
I3 0.0228(2) 0.0278(2) 0.0317(2) 0.00296(14) 0.00762(17) 0.00327(15)
P1 0.0181(7) 0.0196(7) 0.0205(7) 0.0006(5) 0.0053(5) -0.0005(5)
C11 0.026(3) 0.027(3) 0.018(3) -0.002(2) 0.010(2) 0.002(2)
C12 0.020(3) 0.029(3) 0.032(3) 0.002(2) 0.008(3) -0.003(2)
C13 0.033(3) 0.033(3) 0.028(3) 0.007(3) 0.008(3) 0.004(3)
C14 0.044(4) 0.025(3) 0.029(3) -0.009(3) 0.010(3) 0.000(3)
C15 0.026(3) 0.031(3) 0.030(3) -0.004(2) 0.003(2) -0.004(3)
C16 0.026(3) 0.022(3) 0.029(3) -0.002(2) 0.004(2) -0.002(2)
C21 0.018(3) 0.020(3) 0.026(3) 0.001(2) 0.004(2) -0.003(2)
C22 0.027(3) 0.024(3) 0.031(3) 0.006(2) 0.011(2) 0.003(2)
C23 0.024(3) 0.035(3) 0.036(3) -0.006(2) 0.005(3) 0.001(3)
C24 0.026(3) 0.035(3) 0.024(3) 0.007(2) -0.003(2) -0.003(2)
C25 0.026(3) 0.027(3) 0.024(3) 0.006(2) 0.005(2) -0.002(2)
C26 0.022(3) 0.024(3) 0.021(3) 0.004(2) 0.007(2) -0.003(2)
C31 0.018(3) 0.023(3) 0.019(3) 0.001(2) 0.002(2) 0.002(2)
C32 0.024(3) 0.022(3) 0.023(3) -0.001(2) 0.007(2) -0.004(2)
C33 0.024(3) 0.024(3) 0.032(3) 0.002(2) 0.008(2) 0.005(2)
C34 0.021(3) 0.035(3) 0.026(3) 0.004(2) 0.009(2) 0.011(2)
C35 0.029(3) 0.027(3) 0.025(3) 0.005(2) 0.008(2) -0.002(2)
C36 0.023(3) 0.020(3) 0.029(3) 0.000(2) 0.005(2) -0.002(2)
C41 0.015(3) 0.023(3) 0.028(3) -0.001(2) 0.007(2) 0.001(2)
C42 0.023(3) 0.046(4) 0.021(3) 0.006(3) 0.006(2) -0.002(3)
C43 0.030(3) 0.037(4) 0.043(4) 0.000(3) 0.016(3) -0.009(3)
C44 0.026(3) 0.028(3) 0.046(4) 0.001(2) 0.020(3) -0.003(3)
C45 0.036(3) 0.030(3) 0.046(4) 0.013(3) 0.024(3) 0.016(3)
C46 0.026(3) 0.037(3) 0.029(3) 0.000(2) 0.013(3) 0.004(3)

loop_
_atom_type_symbol
_atom_type_description
_atom_type_scat_dispersion_real
_atom_type_scat_dispersion_imag
_atom_type_scat_source
C C 0.0033 0.0016 'International Tables Vol C Tables 4.2.6.8 and 6.1.1.4'
H H 0.0000 0.0000 'International Tables Vol C Tables 4.2.6.8 and 6.1.1.4'
P P 0.1023 0.0942 'International Tables Vol C Tables 4.2.6.8 and 6.1.1.4'
Te Te -0.5308 1.6751 'International Tables Vol C Tables 4.2.6.8 and 6.1.1.4'
I I -0.4742 1.8119 'International Tables Vol C Tables 4.2.6.8 and 6.1.1.4'

loop_
_geom_angle_atom_site_label_1
_geom_angle_atom_site_label_2
_geom_angle_atom_site_label_3
_geom_angle_site_symmetry_3
_geom_angle
_geom_angle_publ_flag
I2 Te1 I1 . 93.27(3) n
I2 Te1 I3 . 92.54(3) n
I1 Te1 I3 . 174.091(17) n
I2 Te1 I3 3_666 178.851(17) n
I1 Te1 I3 3_666 86.73(3) n
I3 Te1 I3 3_666 87.49(3) n
Te1 I3 Te1 3_666 92.51(3) n
C31 P1 C21 . 109.5(3) ?
C31 P1 C11 . 110.9(2) ?
C21 P1 C11 . 108.2(3) ?
C31 P1 C41 . 107.1(3) ?
C21 P1 C41 . 110.8(3) ?
C11 P1 C41 . 110.2(3) ?
C12 C11 C16 . 120.1(5) ?
C12 C11 P1 . 121.5(4) ?
C16 C11 P1 . 118.5(4) ?
C13 C12 C11 . 120.1(6) ?
C13 C12 H12 . 120.0 ?
C11 C12 H12 . 120.0 ?
C12 C13 C14 . 120.3(6) ?
C12 C13 H13 . 119.9 ?
C14 C13 H13 . 119.9 ?
C15 C14 C13 . 119.7(6) ?
C15 C14 H14 . 120.2 ?
C13 C14 H14 . 120.2 ?
C16 C15 C14 . 120.9(6) ?
C16 C15 H15 . 119.6 ?
C14 C15 H15 . 119.6 ?
C15 C16 C11 . 119.0(5) ?
C15 C16 H16 . 120.5 ?
C11 C16 H16 . 120.5 ?
C26 C21 C22 . 119.2(5) ?
C26 C21 P1 . 119.7(4) ?
C22 C21 P1 . 121.1(4) ?
C23 C22 C21 . 119.9(5) ?
C23 C22 H22 . 120.0 ?
C21 C22 H22 . 120.0 ?
C24 C23 C22 . 119.9(6) ?
C24 C23 H23 . 120.1 ?
C22 C23 H23 . 120.1 ?
C23 C24 C25 . 120.3(5) ?
C23 C24 H24 . 119.9 ?
C25 C24 H24 . 119.9 ?
C26 C25 C24 . 120.5(6) ?
C26 C25 H25 . 119.8 ?
C24 C25 H25 . 119.8 ?
C25 C26 C21 . 120.2(5) ?
C25 C26 H26 . 119.9 ?
C21 C26 H26 . 119.9 ?
C36 C31 C32 . 120.2(5) ?
C36 C31 P1 . 122.1(4) ?
C32 C31 P1 . 117.6(4) ?
C33 C32 C31 . 120.0(5) ?
C33 C32 H32 . 120.0 ?
C31 C32 H32 . 120.0 ?
C32 C33 C34 . 119.6(5) ?
C32 C33 H33 . 120.2 ?
C34 C33 H33 . 120.2 ?
C33 C34 C35 . 120.6(5) ?
C33 C34 H34 . 119.7 ?
C35 C34 H34 . 119.7 ?
C36 C35 C34 . 120.5(5) ?
C36 C35 H35 . 119.8 ?
C34 C35 H35 . 119.8 ?
C31 C36 C35 . 119.0(5) ?
C31 C36 H36 . 120.5 ?
C35 C36 H36 . 120.5 ?
C46 C41 C42 . 119.5(5) ?
C46 C41 P1 . 119.7(4) ?
C42 C41 P1 . 120.8(4) ?
C43 C42 C41 . 119.7(6) ?
C43 C42 H42 . 120.1 ?
C41 C42 H42 . 120.1 ?
C44 C43 C42 . 120.2(6) ?
C44 C43 H43 . 119.9 ?
C42 C43 H43 . 119.9 ?
C45 C44 C43 . 120.0(6) ?
C45 C44 H44 . 120.0 ?
C43 C44 H44 . 120.0 ?
C44 C45 C46 . 120.8(6) ?
C44 C45 H45 . 119.6 ?
C46 C45 H45 . 119.6 ?
C45 C46 C41 . 119.7(6) ?
C45 C46 H46 . 120.1 ?
C41 C46 H46 . 120.1 ?

loop_
_geom_bond_atom_site_label_1
_geom_bond_atom_site_label_2
_geom_bond_site_symmetry_2
_geom_bond_distance
_geom_bond_publ_flag
Te1 I2 . 2.8103(8) yes
Te1 I1 . 2.8590(8) yes
Te1 I3 . 3.0676(8) yes
Te1 I3 3_666 3.2244(8) yes
I3 Te1 3_666 3.2244(8) ?
P1 C31 . 1.792(6) ?
P1 C21 . 1.793(6) ?
P1 C11 . 1.796(6) ?
P1 C41 . 1.799(5) ?
C11 C12 . 1.389(8) ?
C11 C16 . 1.407(8) ?
C12 C13 . 1.381(8) ?
C12 H12 . 0.9500 ?
C13 C14 . 1.391(9) ?
C13 H13 . 0.9500 ?
C14 C15 . 1.387(9) ?
C14 H14 . 0.9500 ?
C15 C16 . 1.383(8) ?
C15 H15 . 0.9500 ?
C16 H16 . 0.9500 ?
C21 C26 . 1.393(8) ?
C21 C22 . 1.410(8) ?
C22 C23 . 1.390(8) ?
C22 H22 . 0.9500 ?
C23 C24 . 1.383(9) ?
C23 H23 . 0.9500 ?
C24 C25 . 1.385(9) ?
C24 H24 . 0.9500 ?
C25 C26 . 1.380(8) ?
C25 H25 . 0.9500 ?
C26 H26 . 0.9500 ?
C31 C36 . 1.393(8) ?
C31 C32 . 1.414(7) ?
C32 C33 . 1.385(8) ?
C32 H32 . 0.9500 ?
C33 C34 . 1.386(8) ?
C33 H33 . 0.9500 ?
C34 C35 . 1.395(8) ?
C34 H34 . 0.9500 ?
C35 C36 . 1.394(8) ?
C35 H35 . 0.9500 ?
C36 H36 . 0.9500 ?
C41 C46 . 1.396(8) ?
C41 C42 . 1.397(8) ?
C42 C43 . 1.387(8) ?
C42 H42 . 0.9500 ?
C43 C44 . 1.381(9) ?
C43 H43 . 0.9500 ?
C44 C45 . 1.377(9) ?
C44 H44 . 0.9500 ?
C45 C46 . 1.378(8) ?
C45 H45 . 0.9500 ?
C46 H46 . 0.9500 ?

loop_
_geom_torsion_atom_site_label_1
_geom_torsion_atom_site_label_2
_geom_torsion_atom_site_label_3
_geom_torsion_atom_site_label_4
_geom_torsion_site_symmetry_1
_geom_torsion_site_symmetry_4
_geom_torsion
I2 Te1 I3 Te1 . 3_666 -178.850(17)
I3 Te1 I3 Te1 3_666 3_666 0.0
C31 P1 C11 C12 . . 92.1(5)
C21 P1 C11 C12 . . -28.1(6)
C41 P1 C11 C12 . . -149.4(5)
C31 P1 C11 C16 . . -86.9(5)
C21 P1 C11 C16 . . 152.9(4)
C41 P1 C11 C16 . . 31.6(5)
C16 C11 C12 C13 . . -1.2(9)
P1 C11 C12 C13 . . 179.8(5)
C11 C12 C13 C14 . . 0.9(9)
C12 C13 C14 C15 . . 0.7(9)
C13 C14 C15 C16 . . -2.1(9)
C14 C15 C16 C11 . . 1.8(9)
C12 C11 C16 C15 . . -0.2(9)
P1 C11 C16 C15 . . 178.9(5)
C31 P1 C21 C26 . . -167.4(4)
C11 P1 C21 C26 . . -46.3(5)
C41 P1 C21 C26 . . 74.7(5)
C31 P1 C21 C22 . . 13.4(5)
C11 P1 C21 C22 . . 134.5(4)
C41 P1 C21 C22 . . -104.6(5)
C26 C21 C22 C23 . . 0.2(8)
P1 C21 C22 C23 . . 179.4(5)
C21 C22 C23 C24 . . 0.2(9)
C22 C23 C24 C25 . . -1.1(9)
C23 C24 C25 C26 . . 1.6(9)
C24 C25 C26 C21 . . -1.2(8)
C22 C21 C26 C25 . . 0.3(8)
P1 C21 C26 C25 . . -178.9(4)
C21 P1 C31 C36 . . 107.5(5)
C11 P1 C31 C36 . . -12.0(5)
C41 P1 C31 C36 . . -132.3(4)
C21 P1 C31 C32 . . -70.6(5)
C11 P1 C31 C32 . . 169.9(4)
C41 P1 C31 C32 . . 49.6(5)
C36 C31 C32 C33 . . -1.6(8)
P1 C31 C32 C33 . . 176.6(4)
C31 C32 C33 C34 . . 0.5(8)
C32 C33 C34 C35 . . 1.2(8)
C33 C34 C35 C36 . . -1.9(8)
C32 C31 C36 C35 . . 0.9(8)
P1 C31 C36 C35 . . -177.1(4)
C34 C35 C36 C31 . . 0.8(8)
C31 P1 C41 C46 . . 36.7(5)
C21 P1 C41 C46 . . 156.1(4)
C11 P1 C41 C46 . . -84.1(5)
C31 P1 C41 C42 . . -143.9(5)
C21 P1 C41 C42 . . -24.5(5)
C11 P1 C41 C42 . . 95.3(5)
C46 C41 C42 C43 . . -1.9(9)
P1 C41 C42 C43 . . 178.7(5)
C41 C42 C43 C44 . . 1.1(9)
C42 C43 C44 C45 . . 0.4(9)
C43 C44 C45 C46 . . -1.1(9)
C44 C45 C46 C41 . . 0.3(9)
C42 C41 C46 C45 . . 1.2(9)
P1 C41 C46 C45 . . -179.4(5)
